data_1520599
loop_
_publ_author_name
'Chandra Mondal, Kartik'
'Roy, Sudipta'
'Dittrich, Birger'
'Maity, Bholanath'
'Dutta, Sayan'
'Koley, Debasis'
'Vasa, Suresh Kumar'
'Linser, Rasmus'
'Dechert, Sebastian'
'Roesky, Herbert W.'

_publ_section_title
;
 A soluble molecular variant of the semiconducting silicondiselenide
;
_journal_issue 9
_journal_name_full 'Chem. Sci.'
_journal_page_first 5230
_journal_paper_doi 10.1039/C5SC01516B
_journal_volume 6
_journal_year 2015
_chemical_formula_moiety 'C20 H31 N O'
_chemical_formula_sum 'C20 H31 N O'
_chemical_formula_weight 301.46
_chemical_name_systematic
;
?
;
_space_group_crystal_system monoclinic
_space_group_IT_number 14
_space_group_name_Hall '-P 2yn'
_space_group_name_H-M_alt 'P 1 21/n 1'
_symmetry_space_group_name_Hall '-P 2yn'
_symmetry_space_group_name_H-M 'P 1 21/n 1'
_audit_conform_dict_location ftp://ftp.iucr.org/pub/cif_core.dic
_audit_conform_dict_name cif_core.dic
_audit_conform_dict_version 2.3
_audit_creation_date '11-Jan-01 T18:16:04-00:00'
_audit_creation_method 'XD routine XDCIF'
_audit_update_record
;
2013-03-05 deposited with the CCDC.
2015-06-18 downloaded from the CCDC.
;
_cell_angle_alpha 90
_cell_angle_beta 96.71(4)
_cell_angle_gamma 90
_cell_formula_units_Z 4
_cell_length_a 9.269(7)
_cell_length_b 17.342(10)
_cell_length_c 11.775(11)
_cell_measurement_reflns_used 8877
_cell_measurement_temperature 100(2)
_cell_measurement_theta_max 69.50
_cell_measurement_theta_min 4.611
_cell_volume 1880(3)
_computing_cell_refinement 'SAINT V8.27B (Bruker AXS, 2012)'
_computing_data_collection 'APEX2 v2009.11-0'
_computing_data_reduction 'SAINT V8.27B (Bruker AXS, 2012)'
_computing_publication_material 'enCIFer 1.4, CCDC, 2011'
_computing_structure_refinement 'XDLSM, Volkov et al, (2006)'
_computing_structure_solution 'SHELXS-97 (Sheldrick, 2008)'
_diffrn_ambient_temperature 100
_diffrn_measured_fraction_theta_full 0.984
_diffrn_measured_fraction_theta_max 0.981
_diffrn_measurement_device_type 'Bruker SMART 6000 Diffractometer'
_diffrn_measurement_method '\w and \f scans'
_diffrn_orient_matrix_UB_11 9.4941735e-02
_diffrn_orient_matrix_UB_12 -2.6820695e-02
_diffrn_orient_matrix_UB_13 2.6022954e-02
_diffrn_orient_matrix_UB_21 -4.7322001e-02
_diffrn_orient_matrix_UB_22 -5.1585585e-02
_diffrn_orient_matrix_UB_23 -1.9290712e-02
_diffrn_orient_matrix_UB_31 2.8404878e-02
_diffrn_orient_matrix_UB_32 3.7060606e-03
_diffrn_orient_matrix_UB_33 -8.0184594e-02
_diffrn_radiation_wavelength 1.54188
_diffrn_reflns_av_R_equivalents 0.0353
_diffrn_reflns_av_unetI/netI 0.0170
_diffrn_reflns_laue_measured_fraction_full 0.984
_diffrn_reflns_laue_measured_fraction_max 0.981
_diffrn_reflns_limit_h_max 11
_diffrn_reflns_limit_h_min -11
_diffrn_reflns_limit_k_max 20
_diffrn_reflns_limit_k_min -20
_diffrn_reflns_limit_l_max 13
_diffrn_reflns_limit_l_min -13
_diffrn_reflns_number 30611
_diffrn_reflns_theta_full 67.679
_diffrn_reflns_theta_max 68.570
_diffrn_reflns_theta_min 4.560
_exptl_absorpt_coefficient_mu 0.488
_exptl_absorpt_correction_T_max 0.7533
_exptl_absorpt_correction_T_min 0.7040
_exptl_absorpt_correction_type empirical
_exptl_absorpt_process_details
;
SADABS version 2012/1, multi-scan. (G. M. Sheldrick, 2012)
;
_exptl_crystal_colour colorless
_exptl_crystal_density_diffrn 1.065
_exptl_crystal_description rectangle
_exptl_crystal_F_000 664.0
_exptl_crystal_size_max 0.16
_exptl_crystal_size_mid 0.14
_exptl_crystal_size_min 0.10
_refine_diff_density_max 0.198
_refine_diff_density_min -0.127
_refine_diff_density_rms 0.024
_refine_ls_extinction_method none
_refine_ls_goodness_of_fit_ref 2.192
_refine_ls_hydrogen_treatment refU
_refine_ls_matrix_type full
_refine_ls_number_parameters 230
_refine_ls_number_reflns 2984
_refine_ls_number_restraints 0
_refine_ls_R_factor_all 0.027
_refine_ls_R_factor_gt 0.024
_refine_ls_shift/su_max 0
_refine_ls_structure_factor_coef F
_refine_ls_weighting_details
;
calc w1 = 1/[s^2^(Fo)]
;
_refine_ls_weighting_scheme calc
_refine_ls_wR_factor_ref 0.021
_reflns_number_gt 2984
_reflns_number_total 3254
_reflns_threshold_expression F>3(\s)F
_cod_data_source_file c5sc01516b2.cif
_cod_data_source_block km130
_cod_depositor_comments 'Adding full bibliography for 1520598--1520602.cif.'
_cod_original_cell_volume 1880(2)
_cod_database_code 1520599

loop_
_symmetry_equiv_pos_as_xyz
'x, y, z'
'-x+1/2, y+1/2, -z+1/2'
'-x, -y, -z'
'x-1/2, -y-1/2, z-1/2'

loop_
_atom_local_axes_atom0
_atom_local_axes_ax1
_atom_local_axes_atom1
_atom_local_axes_atom2
_atom_local_axes_ax2
C(1) Z O(1) N(2) X
C(1) X N(2) C(10) Y
O(1) X C(1) C(5) Y
N(2) Z C(3) C(9) X
DUM1 Z C(4) C(5) Y
C(6) Z C(5) C(1) X
C(5) Z C(6) H(6A) X
C(5) Z C(7) H(7C) X
C(3) Z C(8) H(8C) X
C(3) Z C(9) H(9A) X
N(2) Z C(10) C(15) X
C(12) X C(11) C(10) Y
C(13) X C(12) C(11) Y
DUM2 Z C(13) C(14) X
C(13) X C(14) C(15) Y
C(14) X C(15) C(10) Y
C(11) X C(16) H(16) Y
C(16) Z C(17) H(17B) X
C(16) Z C(18) H(18A) X
C(15) X C(19) H(19) Y
C(19) Z C(20) H(20C) X
C(19) Z C(21) H(21B) X
C(4) Z H(4A) C(5) Y
C(4) Z H(4B) C(5) Y
C(6) Z H(6A) C(5) Y
C(6) Z H(6B) C(5) Y
C(6) Z H(6C) C(5) Y
C(7) Z H(7A) C(5) Y
C(7) Z H(7B) C(5) Y
C(7) Z H(7C) C(5) Y
C(8) Z H(8A) C(3) Y
C(8) Z H(8B) C(3) Y
C(8) Z H(8C) C(3) Y
C(9) Z H(9A) C(3) Y
C(9) Z H(9B) C(3) Y
C(9) Z H(9C) C(3) Y
C(12) Z H(12) C(13) Y
C(13) Z H(13) C(14) Y
C(14) Z H(14) C(13) Y
C(16) Z H(16) C(11) Y
C(17) Z H(17A) C(16) Y
C(17) Z H(17B) C(16) Y
C(17) Z H(17C) C(16) Y
C(18) Z H(18A) C(16) Y
C(18) Z H(18B) C(16) Y
C(18) Z H(18C) C(16) Y
C(19) Z H(19) C(15) Y
C(20) Z H(20A) C(19) Y
C(20) Z H(20B) C(19) Y
C(20) Z H(20C) C(19) Y
C(21) Z H(21A) C(19) Y
C(21) Z H(21B) C(19) Y
C(21) Z H(21C) C(19) Y

loop_
_atom_site_label
_atom_site_type_symbol
_atom_site_fract_x
_atom_site_fract_y
_atom_site_fract_z
_atom_site_U_iso_or_equiv
_atom_site_adp_type
_atom_site_occupancy
_atom_site_symmetry_multiplicity
O(1) O 0.36431(7) 0.78414(3) 0.28542(5) 0.027 Uani 1 4
N(2) N 0.45241(7) 0.68121(4) 0.39929(5) 0.015 Uani 1 4
C(1) C 0.44617(9) 0.75726(5) 0.36647(7) 0.018 Uani 1 4
C(3) C 0.55338(9) 0.66521(5) 0.50684(6) 0.016 Uani 1 4
C(4) C 0.64253(9) 0.74155(5) 0.51963(7) 0.019 Uani 1 4
C(5) C 0.55066(9) 0.80474(5) 0.45152(7) 0.017 Uani 1 4
C(6) C 0.64403(10) 0.85881(5) 0.38594(8) 0.028 Uani 1 4
C(7) C 0.45979(10) 0.85309(5) 0.52874(7) 0.025 Uani 1 4
C(8) C 0.46769(9) 0.64905(5) 0.61018(7) 0.02 Uani 1 4
C(9) C 0.65355(9) 0.59555(5) 0.49376(7) 0.023 Uani 1 4
C(10) C 0.36644(9) 0.62165(4) 0.33740(6) 0.014 Uani 1 4
C(11) C 0.42777(9) 0.57936(5) 0.25055(6) 0.016 Uani 1 4
C(12) C 0.34851(10) 0.51656(5) 0.19864(7) 0.021 Uani 1 4
C(13) C 0.21120(10) 0.49688(5) 0.22951(7) 0.022 Uani 1 4
C(14) C 0.14782(9) 0.54273(5) 0.30877(7) 0.019 Uani 1 4
C(15) C 0.22265(9) 0.60603(5) 0.36319(6) 0.015 Uani 1 4
C(16) C 0.57000(9) 0.60374(5) 0.20560(7) 0.019 Uani 1 4
C(17) C 0.67481(10) 0.53559(5) 0.19298(8) 0.028 Uani 1 4
C(18) C 0.53421(10) 0.64622(6) 0.08972(7) 0.028 Uani 1 4
C(19) C 0.14192(9) 0.65882(5) 0.43945(7) 0.017 Uani 1 4
C(20) C 0.02503(9) 0.70483(5) 0.36205(7) 0.023 Uani 1 4
C(21) C 0.07269(10) 0.61488(5) 0.53426(7) 0.025 Uani 1 4
H(4A) H 0.66414 0.75782 0.60975 0.038(3) Uiso 1 4
H(4B) H 0.74644 0.73420 0.48547 0.038(3) Uiso 1 4
H(6A) H 0.70688 0.82460 0.33141 0.053(3) Uiso 1 4
H(6B) H 0.71782 0.89167 0.44677 0.058(4) Uiso 1 4
H(6C) H 0.57337 0.89841 0.33319 0.049(3) Uiso 1 4
H(7A) H 0.38793 0.89186 0.47550 0.045(3) Uiso 1 4
H(7B) H 0.53266 0.88683 0.58907 0.058(4) Uiso 1 4
H(7C) H 0.39499 0.81458 0.57575 0.054(3) Uiso 1 4
H(8A) H 0.39882 0.69848 0.62361 0.039(3) Uiso 1 4
H(8B) H 0.54368 0.63932 0.68686 0.044(3) Uiso 1 4
H(8C) H 0.40011 0.59794 0.59243 0.040(3) Uiso 1 4
H(9A) H 0.58760 0.54382 0.47637 0.051(3) Uiso 1 4
H(9B) H 0.72673 0.58752 0.57246 0.040(3) Uiso 1 4
H(9C) H 0.71706 0.60600 0.42287 0.044(3) Uiso 1 4
H(12) H 0.39408 0.48301 0.13401 0.037(3) Uiso 1 4
H(13) H 0.15456 0.44665 0.19243 0.043(3) Uiso 1 4
H(14) H 0.03942 0.52921 0.32829 0.036(3) Uiso 1 4
H(16) H 0.62526 0.64463 0.26672 0.032(3) Uiso 1 4
H(17A) H 0.62610 0.49626 0.12697 0.054(3) Uiso 1 4
H(17B) H 0.69495 0.50490 0.27420 0.055(3) Uiso 1 4
H(17C) H 0.77729 0.55758 0.16887 0.049(3) Uiso 1 4
H(18A) H 0.63452 0.66747 0.06069 0.053(3) Uiso 1 4
H(18B) H 0.46194 0.69469 0.10049 0.049(3) Uiso 1 4
H(18C) H 0.48105 0.60633 0.02642 0.050(3) Uiso 1 4
H(19) H 0.22032 0.70010 0.48100 0.030(3) Uiso 1 4
H(20A) H 0.07685 0.73665 0.29788 0.048(3) Uiso 1 4
H(20B) H -0.02899 0.74522 0.41425 0.044(3) Uiso 1 4
H(20C) H -0.05491 0.66494 0.31956 0.042(3) Uiso 1 4
H(21A) H -0.00954 0.57497 0.49503 0.047(3) Uiso 1 4
H(21B) H 0.02224 0.65605 0.58756 0.049(3) Uiso 1 4
H(21C) H 0.15680 0.58269 0.58694 0.050(3) Uiso 1 4

loop_
_atom_site_aniso_label
_atom_site_aniso_U_11
_atom_site_aniso_U_22
_atom_site_aniso_U_33
_atom_site_aniso_U_23
_atom_site_aniso_U_13
_atom_site_aniso_U_12
O(1) 0.0311(4) 0.0226(3) 0.0250(3) 0.0056(3) -0.0124(3) -0.0030(3)
N(2) 0.0128(4) 0.0153(4) 0.0150(3) 0.0008(3) -0.0008(3) -0.0007(3)
C(1) 0.0187(5) 0.0162(4) 0.0183(4) 0.0010(3) -0.0056(3) -0.0011(3)
C(3) 0.0128(4) 0.0183(4) 0.0166(4) 0.0019(3) -0.0020(3) -0.0008(3)
C(4) 0.0141(4) 0.0207(5) 0.0198(4) 0.0028(3) -0.0032(3) -0.0031(3)
C(5) 0.0159(5) 0.0172(4) 0.0178(4) 0.0014(3) -0.0020(3) -0.0032(3)
C(6) 0.0228(5) 0.0275(5) 0.0331(5) 0.0114(4) 0.0008(4) -0.0060(4)
C(7) 0.0297(5) 0.0230(5) 0.0222(5) -0.0016(4) 0.0002(4) 0.0026(4)
C(8) 0.0199(5) 0.0229(5) 0.0165(4) 0.0039(3) -0.0010(3) -0.0023(4)
C(9) 0.0189(5) 0.0234(5) 0.0252(5) 0.0042(4) -0.0023(4) 0.0048(4)
C(10) 0.0124(4) 0.0149(4) 0.0145(4) -0.0009(3) 0.0005(3) -0.0009(3)
C(11) 0.0163(5) 0.0164(4) 0.0165(4) -0.0008(3) 0.0012(3) 0.0010(3)
C(12) 0.0224(5) 0.0201(5) 0.0196(4) -0.0055(3) 0.0016(4) -0.0007(4)
C(13) 0.0218(5) 0.0200(5) 0.0220(4) -0.0039(3) -0.0013(4) -0.0052(4)
C(14) 0.0144(4) 0.0208(5) 0.0201(4) -0.0012(3) -0.0010(3) -0.0045(4)
C(15) 0.0131(4) 0.0166(4) 0.0151(4) 0.0008(3) -0.0005(3) -0.0014(3)
C(16) 0.0174(5) 0.0208(4) 0.0192(4) 0.0010(3) 0.0043(3) 0.0023(4)
C(17) 0.0231(5) 0.0278(5) 0.0336(5) 0.0012(4) 0.0089(4) 0.0071(4)
C(18) 0.0226(5) 0.0366(6) 0.0251(5) 0.0088(4) 0.0061(4) 0.0038(4)
C(19) 0.0128(4) 0.0230(5) 0.0160(4) -0.0006(3) 0.0007(3) -0.0003(3)
C(20) 0.0187(5) 0.0286(5) 0.0205(4) -0.0005(4) 0.0013(3) 0.0060(4)
C(21) 0.0191(5) 0.0352(5) 0.0207(5) 0.0041(4) 0.0042(4) -0.0001(4)

loop_
_atom_type_symbol
_atom_type_description
_atom_type_scat_dispersion_real
_atom_type_scat_dispersion_imag
_atom_type_scat_source
C C 0.0181 0.0091 'Invariom modelling (Acta Cryst. A61, 314--320)'
H H 0.0000 0.0000 'Invariom modelling (Acta Cryst. A61, 314--320)'
N N 0.0311 0.0180 'Invariom modelling (Acta Cryst. A61, 314--320)'
O O 0.0492 0.0322 'Invariom modelling (Acta Cryst. A61, 314--320)'

loop_
_geom_angle_atom_site_label_1
_geom_angle_atom_site_label_2
_geom_angle_atom_site_label_3
_geom_angle
_geom_angle_site_symmetry_1
_geom_angle_site_symmetry_2
_geom_angle_site_symmetry_3
_geom_angle_publ_flag
C(1) N(2) C(10) 122.73(6) 1_555 1_555 1_555 yes
O(1) C(1) N(2) 125.44(7) 1_555 1_555 1_555 yes
N(2) C(10) C(11) 118.98(7) 1_555 1_555 1_555 yes
N(2) C(10) C(15) 120.07(7) 1_555 1_555 1_555 yes
C(11) C(10) C(15) 120.95(7) 1_555 1_555 1_555 yes
C(10) C(11) C(12) 118.37(8) 1_555 1_555 1_555 yes
C(10) C(11) C(16) 122.30(7) 1_555 1_555 1_555 yes
C(12) C(11) C(16) 119.15(7) 1_555 1_555 1_555 yes
C(11) C(12) C(13) 121.08(8) 1_555 1_555 1_555 yes
C(12) C(13) C(14) 119.70(8) 1_555 1_555 1_555 yes
C(13) C(14) C(15) 121.33(8) 1_555 1_555 1_555 yes
C(10) C(15) C(14) 118.20(7) 1_555 1_555 1_555 yes
C(10) C(15) C(19) 122.81(7) 1_555 1_555 1_555 yes
C(14) C(15) C(19) 118.79(7) 1_555 1_555 1_555 yes

loop_
_geom_bond_atom_site_label_1
_geom_bond_atom_site_label_2
_geom_bond_distance
_geom_bond_site_symmetry_1
_geom_bond_site_symmetry_2
_geom_bond_publ_flag
O(1) C(1) 1.2386(10) 1_555 1_555 yes
N(2) C(1) 1.3736(10) 1_555 1_555 yes
N(2) C(10) 1.4482(10) 1_555 1_555 yes
C(4) H(4A) 1.0937 1_555 1_555 yes
C(4) H(4B) 1.0937 1_555 1_555 yes
C(6) H(6A) 1.0914 1_555 1_555 yes
C(6) H(6B) 1.0914 1_555 1_555 yes
C(6) H(6C) 1.0914 1_555 1_555 yes
C(7) H(7A) 1.0914 1_555 1_555 yes
C(7) H(7B) 1.0914 1_555 1_555 yes
C(7) H(7C) 1.0914 1_555 1_555 yes
C(8) H(8A) 1.0914 1_555 1_555 yes
C(8) H(8B) 1.0914 1_555 1_555 yes
C(8) H(8C) 1.0914 1_555 1_555 yes
C(9) H(9A) 1.0914 1_555 1_555 yes
C(9) H(9B) 1.0914 1_555 1_555 yes
C(9) H(9C) 1.0914 1_555 1_555 yes
C(10) C(11) 1.4292(11) 1_555 1_555 yes
C(10) C(15) 1.4270(11) 1_555 1_555 yes
C(11) C(12) 1.4123(11) 1_555 1_555 yes
C(11) C(16) 1.5363(12) 1_555 1_555 yes
C(12) C(13) 1.4059(12) 1_555 1_555 yes
C(12) H(12) 1.0823 1_555 1_555 yes
C(13) C(14) 1.4058(12) 1_555 1_555 yes
C(13) H(13) 1.0822 1_555 1_555 yes
C(14) C(15) 1.4118(11) 1_555 1_555 yes
C(14) H(14) 1.0822 1_555 1_555 yes
C(15) C(19) 1.5367(11) 1_555 1_555 yes
C(16) H(16) 1.0939 1_555 1_555 yes
C(17) H(17A) 1.0914 1_555 1_555 yes
C(17) H(17B) 1.0914 1_555 1_555 yes
C(17) H(17C) 1.0914 1_555 1_555 yes
C(18) H(18A) 1.0914 1_555 1_555 yes
C(18) H(18B) 1.0914 1_555 1_555 yes
C(18) H(18C) 1.0914 1_555 1_555 yes
C(19) H(19) 1.0939 1_555 1_555 yes
C(20) H(20A) 1.0914 1_555 1_555 yes
C(20) H(20B) 1.0914 1_555 1_555 yes
C(20) H(20C) 1.0914 1_555 1_555 yes
C(21) H(21A) 1.0914 1_555 1_555 yes
C(21) H(21B) 1.0914 1_555 1_555 yes
C(21) H(21C) 1.0914 1_555 1_555 yes
